data_7232794
loop_
_publ_author_name
'Cai, Shao-Lan'
'Yang, Zi-Chuan'
'Wu, Ke-Yang'
'Fan, Cheng'
'Zhai, Ling-Yan'
'Huang, Nai-Han'
'Li, Rong-Tian'
'Duan, Wen-Jun'
'Chen, Jin-Xiang'

_publ_section_title
;
 Experimental and computational investigation of a DNA-shielded 3D
 metal--organic framework for the prompt dual sensing of Ag+ and
 S2&#x2212;
;
_journal_issue 27
_journal_name_full 'RSC Advances'
_journal_page_first 15424
_journal_paper_doi 10.1039/C9RA02028D
_journal_volume 9
_journal_year 2019
_chemical_formula_sum 'C27 H21 Cu N3 O6'
_chemical_formula_weight 547.01
_chemical_name_systematic
; 
 ? 
;
_space_group_IT_number 15
_symmetry_cell_setting monoclinic
_symmetry_space_group_name_Hall '-C 2yc'
_symmetry_space_group_name_H-M 'C 1 2/c 1'
_atom_sites_solution_hydrogens geom
_atom_sites_solution_primary direct
_atom_sites_solution_secondary difmap
_audit_block_doi 10.5517/ccdc.csd.cc21hxj0
_audit_creation_method SHELXL-97
_audit_update_record
;
2019-01-21 deposited with the CCDC.    2019-05-09 downloaded from the CCDC.
;
_cell_angle_alpha 90.00
_cell_angle_beta 122.8270(13)
_cell_angle_gamma 90.00
_cell_formula_units_Z 8
_cell_length_a 31.299(3)
_cell_length_b 11.9822(9)
_cell_length_c 19.7406(16)
_cell_measurement_reflns_used 19649
_cell_measurement_temperature 291(2)
_cell_measurement_theta_max 28.96
_cell_measurement_theta_min 2.84
_cell_volume 6221.1(9)
_computing_cell_refinement 'ApexII (Bruker, 2011)'
_computing_data_collection 'ApexII (Bruker, 2011)'
_computing_data_reduction 'ApexII (Bruker, 2011)'
_computing_molecular_graphics 'Diamond 3.2f (Crystal Impact GbR, 1997-2010)'
_computing_publication_material 'publCIF (Westrip, 2010)'
_computing_structure_refinement 'SHELXL-97 (Sheldrick, 2008)'
_computing_structure_solution 'SHELXS-97 (Sheldrick, 2008)'
_diffrn_ambient_temperature 291(2)
_diffrn_measured_fraction_theta_full 0.995
_diffrn_measured_fraction_theta_max 0.995
_diffrn_measurement_device_type 'Bruker ApexII'
_diffrn_measurement_method 'phi and omega scans'
_diffrn_radiation_monochromator graphite
_diffrn_radiation_source 'fine-focus sealed tube'
_diffrn_radiation_type MoK\a
_diffrn_radiation_wavelength 0.71073
_diffrn_reflns_av_R_equivalents 0.0266
_diffrn_reflns_av_sigmaI/netI 0.0302
_diffrn_reflns_limit_h_max 39
_diffrn_reflns_limit_h_min -39
_diffrn_reflns_limit_k_max 14
_diffrn_reflns_limit_k_min -9
_diffrn_reflns_limit_l_max 24
_diffrn_reflns_limit_l_min -24
_diffrn_reflns_number 19649
_diffrn_reflns_theta_full 26.37
_diffrn_reflns_theta_max 26.37
_diffrn_reflns_theta_min 1.55
_diffrn_standards_decay_% 0
_diffrn_standards_interval_count 0
_diffrn_standards_interval_time 0
_diffrn_standards_number 0
_exptl_absorpt_coefficient_mu 0.740
_exptl_absorpt_correction_T_max 0.6838
_exptl_absorpt_correction_T_min 0.4568
_exptl_absorpt_correction_type multi-scan
_exptl_absorpt_process_details 'SADABS, (Sheldrick 2008)'
_exptl_crystal_colour blue
_exptl_crystal_density_diffrn 1.168
_exptl_crystal_density_method 'not measured'
_exptl_crystal_description BLOCK
_exptl_crystal_F_000 2248
_exptl_crystal_size_max 3.0
_exptl_crystal_size_mid 2.5
_exptl_crystal_size_min 2.5
_platon_squeeze_details
;
;
_refine_diff_density_max 0.689
_refine_diff_density_min -0.496
_refine_diff_density_rms 0.166
_refine_ls_extinction_method none
_refine_ls_goodness_of_fit_ref 1.118
_refine_ls_hydrogen_treatment mixed
_refine_ls_matrix_type full
_refine_ls_number_parameters 334
_refine_ls_number_reflns 6316
_refine_ls_number_restraints 94
_refine_ls_restrained_S_all 1.110
_refine_ls_R_factor_all 0.0428
_refine_ls_R_factor_gt 0.0376
_refine_ls_shift/su_max 0.001
_refine_ls_shift/su_mean 0.000
_refine_ls_structure_factor_coef Fsqd
_refine_ls_weighting_details 'calc w=1/[\s^2^(Fo^2^)+(0.0818P)^2^+0.0000P] where P=(Fo^2^+2Fc^2^)/3'
_refine_ls_weighting_scheme calc
_refine_ls_wR_factor_gt 0.1169
_refine_ls_wR_factor_ref 0.1209
_reflns_number_gt 5371
_reflns_number_total 6316
_reflns_threshold_expression >2sigma(I)
_cod_data_source_file c9ra02028d2.cif
_cod_data_source_block t
_cod_original_sg_symbol_H-M 'C 2/c'
_cod_database_code 7232794

loop_
_symmetry_equiv_pos_as_xyz
'x, y, z'
'-x, y, -z+1/2'
'x+1/2, y+1/2, z'
'-x+1/2, y+1/2, -z+1/2'
'-x, -y, -z'
'x, -y, z-1/2'
'-x+1/2, -y+1/2, -z'
'x+1/2, -y+1/2, z-1/2'

loop_
_atom_site_label
_atom_site_type_symbol
_atom_site_fract_x
_atom_site_fract_y
_atom_site_fract_z
_atom_site_U_iso_or_equiv
_atom_site_adp_type
_atom_site_occupancy
_atom_site_symmetry_multiplicity
_atom_site_calc_flag
_atom_site_refinement_flags
Cu1 Cu 0.243678(8) -0.160781(17) 0.405055(13) 0.01951(10) Uani 1 1 d U
O1 O 0.23502(5) -0.04987(11) 0.46902(8) 0.0257(3) Uani 1 1 d U
O2 O 0.25364(6) -0.15814(10) 0.57292(10) 0.0312(3) Uani 1 1 d U
O3 O 0.23843(6) 0.00146(12) 0.79527(9) 0.0365(3) Uani 1 1 d U
O4 O 0.24786(5) 0.18528(11) 0.80894(8) 0.0284(3) Uani 1 1 d U
O5 O 0.05966(7) 0.5610(2) 0.61991(14) 0.0851(8) Uani 1 1 d U
O6 O 0.14295(8) 0.5699(3) 0.68686(14) 0.0924(9) Uani 1 1 d U
N1 N 0.14726(7) 0.36940(13) 0.52299(11) 0.0299(4) Uani 1 1 d U
N2 N 0.16703(6) -0.17454(13) 0.32917(11) 0.0278(4) Uani 1 1 d U
N3 N -0.17905(6) -0.33390(12) -0.02140(11) 0.0262(4) Uani 1 1 d U
C1 C 0.23117(7) 0.02910(15) 0.57506(11) 0.0214(4) Uani 1 1 d U
C2 C 0.21731(7) 0.13252(15) 0.53718(12) 0.0236(4) Uani 1 1 d U
H2A H 0.2112 0.1404 0.4858 0.028 Uiso 1 1 calc R
C3 C 0.21257(7) 0.22412(15) 0.57578(11) 0.0246(4) Uani 1 1 d U
C4 C 0.22129(8) 0.21120(16) 0.65228(12) 0.0268(4) Uani 1 1 d U
H4A H 0.2193 0.2728 0.6790 0.032 Uiso 1 1 calc R
C5 C 0.23303(7) 0.10704(15) 0.68920(11) 0.0242(4) Uani 1 1 d U
C6 C 0.23788(7) 0.01578(15) 0.65010(11) 0.0233(4) Uani 1 1 d U
H6A H 0.2456 -0.0542 0.6743 0.028 Uiso 1 1 calc R
C7 C 0.24023(6) -0.06901(14) 0.53657(11) 0.0199(4) Uani 1 1 d U
C8 C 0.24055(7) 0.09493(16) 0.77050(11) 0.0254(4) Uani 1 1 d U
C9 C 0.19722(8) 0.33714(15) 0.53558(14) 0.0294(4) Uani 1 1 d U
H9A H 0.2228 0.3921 0.5692 0.035 Uiso 1 1 calc R
H9B H 0.1943 0.3342 0.4842 0.035 Uiso 1 1 calc R
C10 C 0.14616(8) 0.43633(16) 0.57671(13) 0.0302(4) Uani 1 1 d U
H10A H 0.1764 0.4656 0.6194 0.036 Uiso 1 1 calc R
C11 C 0.10121(8) 0.46209(19) 0.56955(14) 0.0375(5) Uani 1 1 d U
C12 C 0.05701(9) 0.4165(2) 0.50500(17) 0.0523(6) Uani 1 1 d U
H12A H 0.0259 0.4324 0.4983 0.063 Uiso 1 1 calc R
C13 C 0.05895(11) 0.3480(2) 0.4509(2) 0.0621(8) Uani 1 1 d U
H13A H 0.0292 0.3178 0.4077 0.074 Uiso 1 1 calc R
C14 C 0.10493(10) 0.3246(2) 0.46122(16) 0.0471(6) Uani 1 1 d U
H14A H 0.1066 0.2776 0.4253 0.056 Uiso 1 1 calc R
C15 C 0.10133(10) 0.5378(2) 0.63132(17) 0.0530(7) Uani 1 1 d U
C16 C 0.13428(9) -0.0947(2) 0.31912(17) 0.0503(7) Uani 1 1 d U
H16A H 0.1469 -0.0310 0.3510 0.060 Uiso 1 1 calc R
C17 C 0.08292(9) -0.1025(2) 0.2639(2) 0.0671(9) Uani 1 1 d U
H17A H 0.0617 -0.0451 0.2601 0.081 Uiso 1 1 calc R
C18 C 0.06221(9) -0.1936(2) 0.21430(18) 0.0536(7) Uani 1 1 d U
C19 C 0.09631(8) -0.2769(2) 0.22510(15) 0.0443(6) Uani 1 1 d U
H19A H 0.0846 -0.3414 0.1940 0.053 Uiso 1 1 calc R
C20 C 0.14741(8) -0.26382(18) 0.28176(14) 0.0366(5) Uani 1 1 d U
H20A H 0.1694 -0.3204 0.2872 0.044 Uiso 1 1 calc R
C21 C 0.00595(10) -0.1994(3) 0.1519(3) 0.0866(13) Uani 1 1 d U
H21A H -0.0118 -0.1635 0.1738 0.104 Uiso 1 1 calc R
H21B H -0.0009 -0.1561 0.1054 0.104 Uiso 1 1 calc R
C22 C -0.01582(9) -0.3110(3) 0.1238(2) 0.0667(9) Uani 1 1 d U
H22A H -0.0038 -0.3587 0.1705 0.080 Uiso 1 1 calc R
H22B H -0.0032 -0.3415 0.0924 0.080 Uiso 1 1 calc R
C23 C -0.07288(9) -0.3149(2) 0.07377(18) 0.0470(6) Uani 1 1 d U
C24 C -0.10188(9) -0.2564(2) 0.00244(18) 0.0549(7) Uani 1 1 d U
H24A H -0.0861 -0.2097 -0.0152 0.066 Uiso 1 1 calc R
C25 C -0.15383(8) -0.2668(2) -0.04250(15) 0.0414(5) Uani 1 1 d U
H25A H -0.1724 -0.2256 -0.0898 0.050 Uiso 1 1 calc R
C26 C -0.15121(8) -0.38874(18) 0.04856(13) 0.0317(4) Uani 1 1 d U
H26A H -0.1679 -0.4343 0.0653 0.038 Uiso 1 1 calc R
C27 C -0.09930(8) -0.3807(2) 0.09661(14) 0.0407(5) Uani 1 1 d U
H27A H -0.0817 -0.4199 0.1450 0.049 Uiso 1 1 calc R

loop_
_atom_site_aniso_label
_atom_site_aniso_U_11
_atom_site_aniso_U_22
_atom_site_aniso_U_33
_atom_site_aniso_U_23
_atom_site_aniso_U_13
_atom_site_aniso_U_12
Cu1 0.01975(15) 0.02212(15) 0.01638(15) -0.00238(8) 0.00961(11) 0.00027(8)
O1 0.0324(7) 0.0271(7) 0.0196(7) -0.0019(5) 0.0155(6) 0.0047(5)
O2 0.0446(9) 0.0184(7) 0.0351(9) 0.0027(5) 0.0246(7) 0.0030(5)
O3 0.0534(9) 0.0341(8) 0.0288(8) 0.0081(6) 0.0267(8) 0.0068(7)
O4 0.0349(8) 0.0332(7) 0.0220(7) -0.0019(6) 0.0185(6) 0.0014(6)
O5 0.0453(11) 0.125(2) 0.0818(16) -0.0350(15) 0.0326(12) 0.0175(12)
O6 0.0462(12) 0.157(3) 0.0649(15) -0.0536(16) 0.0242(11) 0.0057(13)
N1 0.0356(9) 0.0208(7) 0.0300(10) 0.0049(7) 0.0156(8) 0.0058(7)
N2 0.0230(8) 0.0303(9) 0.0264(9) -0.0030(7) 0.0111(8) -0.0011(6)
N3 0.0229(8) 0.0281(9) 0.0245(9) 0.0000(6) 0.0109(7) -0.0013(6)
C1 0.0241(9) 0.0210(8) 0.0201(9) -0.0018(7) 0.0127(8) 0.0017(7)
C2 0.0290(10) 0.0255(9) 0.0195(10) 0.0020(7) 0.0153(8) 0.0032(7)
C3 0.0312(10) 0.0235(9) 0.0217(10) 0.0029(8) 0.0160(8) 0.0041(8)
C4 0.0344(10) 0.0251(9) 0.0233(10) -0.0026(8) 0.0172(9) 0.0042(8)
C5 0.0277(9) 0.0272(10) 0.0195(10) 0.0005(7) 0.0139(8) 0.0040(7)
C6 0.0265(9) 0.0222(9) 0.0212(10) 0.0023(7) 0.0130(8) 0.0036(7)
C7 0.0178(8) 0.0222(9) 0.0195(9) -0.0020(7) 0.0100(8) -0.0009(7)
C8 0.0245(9) 0.0342(10) 0.0188(10) 0.0029(8) 0.0126(8) 0.0063(8)
C9 0.0416(12) 0.0238(10) 0.0325(12) 0.0035(8) 0.0264(11) 0.0052(8)
C10 0.0323(10) 0.0267(10) 0.0274(11) -0.0013(8) 0.0134(9) 0.0015(8)
C11 0.0345(11) 0.0367(11) 0.0386(13) 0.0025(9) 0.0180(10) 0.0042(9)
C12 0.0316(12) 0.0559(15) 0.0565(17) -0.0049(13) 0.0154(12) 0.0076(11)
C13 0.0364(14) 0.0611(18) 0.060(2) -0.0207(14) 0.0073(14) 0.0010(12)
C14 0.0473(14) 0.0414(13) 0.0375(14) -0.0104(10) 0.0132(12) 0.0057(10)
C15 0.0389(13) 0.0724(18) 0.0472(16) -0.0102(13) 0.0230(12) 0.0083(12)
C16 0.0277(11) 0.0411(13) 0.0609(17) -0.0169(12) 0.0102(12) 0.0026(9)
C17 0.0277(12) 0.0502(16) 0.088(2) -0.0195(15) 0.0082(14) 0.0065(11)
C18 0.0238(11) 0.0488(14) 0.0608(18) -0.0048(13) 0.0051(12) -0.0012(10)
C19 0.0317(11) 0.0449(13) 0.0417(14) -0.0145(11) 0.0104(10) -0.0070(10)
C20 0.0269(10) 0.0371(11) 0.0387(13) -0.0090(9) 0.0131(10) 0.0007(8)
C21 0.0279(13) 0.0614(19) 0.111(3) -0.015(2) -0.0012(16) -0.0037(13)
C22 0.0229(12) 0.0627(17) 0.084(2) -0.0117(16) 0.0093(14) -0.0047(11)
C23 0.0232(11) 0.0455(13) 0.0551(17) -0.0106(12) 0.0101(11) -0.0046(10)
C24 0.0317(12) 0.0608(17) 0.0640(18) 0.0104(14) 0.0206(12) -0.0128(11)
C25 0.0307(11) 0.0443(12) 0.0447(14) 0.0110(11) 0.0174(11) -0.0044(9)
C26 0.0283(10) 0.0373(11) 0.0253(11) 0.0011(9) 0.0118(9) 0.0026(9)
C27 0.0288(11) 0.0497(13) 0.0314(12) -0.0022(10) 0.0085(10) 0.0039(10)

loop_
_atom_type_symbol
_atom_type_description
_atom_type_scat_dispersion_real
_atom_type_scat_dispersion_imag
_atom_type_scat_source
C C 0.0033 0.0016 'International Tables Vol C Tables 4.2.6.8 and 6.1.1.4'
H H 0.0000 0.0000 'International Tables Vol C Tables 4.2.6.8 and 6.1.1.4'
N N 0.0061 0.0033 'International Tables Vol C Tables 4.2.6.8 and 6.1.1.4'
O O 0.0106 0.0060 'International Tables Vol C Tables 4.2.6.8 and 6.1.1.4'
Cu Cu 0.3201 1.2651 'International Tables Vol C Tables 4.2.6.8 and 6.1.1.4'

loop_
_geom_angle_atom_site_label_1
_geom_angle_atom_site_label_2
_geom_angle_atom_site_label_3
_geom_angle
_geom_angle_site_symmetry_1
_geom_angle_site_symmetry_3
O1 Cu1 O4 145.13(6) . 6
O1 Cu1 N2 90.55(6) . .
O4 Cu1 N2 86.95(7) 6 .
O1 Cu1 N3 95.03(6) . 8_546
O4 Cu1 N3 90.50(6) 6 8_546
N2 Cu1 N3 173.35(6) . 8_546
O1 Cu1 O2 123.12(6) . 7_546
O4 Cu1 O2 91.59(6) 6 7_546
N2 Cu1 O2 88.23(6) . 7_546
N3 Cu1 O2 85.71(6) 8_546 7_546
C7 O1 Cu1 124.84(11) . .
C7 O2 Cu1 159.41(14) . 7_546
C8 O4 Cu1 111.10(12) . 6_556
C10 N1 C14 121.58(19) . .
C10 N1 C9 119.65(17) . .
C14 N1 C9 118.61(18) . .
C16 N2 C20 116.51(19) . .
C16 N2 Cu1 123.74(15) . .
C20 N2 Cu1 119.57(13) . .
C26 N3 C25 116.79(18) . .
C26 N3 Cu1 125.23(14) . 8_445
C25 N3 Cu1 117.93(15) . 8_445
C6 C1 C2 119.96(16) . .
C6 C1 C7 119.16(16) . .
C2 C1 C7 120.87(16) . .
C3 C2 C1 120.28(17) . .
C3 C2 H2A 119.9 . .
C1 C2 H2A 119.9 . .
C2 C3 C4 119.44(17) . .
C2 C3 C9 121.22(17) . .
C4 C3 C9 119.34(16) . .
C5 C4 C3 120.66(17) . .
C5 C4 H4A 119.7 . .
C3 C4 H4A 119.7 . .
C4 C5 C6 119.42(17) . .
C4 C5 C8 119.48(16) . .
C6 C5 C8 121.10(17) . .
C1 C6 C5 120.13(17) . .
C1 C6 H6A 119.9 . .
C5 C6 H6A 119.9 . .
O2 C7 O1 125.34(16) . .
O2 C7 C1 118.82(16) . .
O1 C7 C1 115.78(15) . .
O3 C8 O4 124.47(17) . .
O3 C8 C5 120.00(17) . .
O4 C8 C5 115.51(17) . .
N1 C9 C3 108.99(15) . .
N1 C9 H9A 109.9 . .
C3 C9 H9A 109.9 . .
N1 C9 H9B 109.9 . .
C3 C9 H9B 109.9 . .
H9A C9 H9B 108.3 . .
N1 C10 C11 121.1(2) . .
N1 C10 H10A 119.5 . .
C11 C10 H10A 119.5 . .
C10 C11 C12 117.6(2) . .
C10 C11 C15 119.7(2) . .
C12 C11 C15 122.7(2) . .
C11 C12 C13 120.5(2) . .
C11 C12 H12A 119.8 . .
C13 C12 H12A 119.8 . .
C14 C13 C12 119.5(3) . .
C14 C13 H13A 120.2 . .
C12 C13 H13A 120.2 . .
C13 C14 N1 119.7(2) . .
C13 C14 H14A 120.1 . .
N1 C14 H14A 120.1 . .
O6 C15 O5 127.0(3) . .
O6 C15 C11 116.4(2) . .
O5 C15 C11 116.6(2) . .
N2 C16 C17 122.9(2) . .
N2 C16 H16A 118.5 . .
C17 C16 H16A 118.5 . .
C16 C17 C18 121.2(2) . .
C16 C17 H17A 119.4 . .
C18 C17 H17A 119.4 . .
C17 C18 C19 115.8(2) . .
C17 C18 C21 120.8(2) . .
C19 C18 C21 123.5(2) . .
C20 C19 C18 120.0(2) . .
C20 C19 H19A 120.0 . .
C18 C19 H19A 120.0 . .
N2 C20 C19 123.5(2) . .
N2 C20 H20A 118.2 . .
C19 C20 H20A 118.2 . .
C22 C21 C18 116.7(3) . .
C22 C21 H21A 108.1 . .
C18 C21 H21A 108.1 . .
C22 C21 H21B 108.1 . .
C18 C21 H21B 108.1 . .
H21A C21 H21B 107.3 . .
C21 C22 C23 114.9(2) . .
C21 C22 H22A 108.5 . .
C23 C22 H22A 108.5 . .
C21 C22 H22B 108.5 . .
C23 C22 H22B 108.5 . .
H22A C22 H22B 107.5 . .
C24 C23 C27 116.3(2) . .
C24 C23 C22 123.0(3) . .
C27 C23 C22 120.7(3) . .
C23 C24 C25 120.4(2) . .
C23 C24 H24A 119.8 . .
C25 C24 H24A 119.8 . .
N3 C25 C24 123.0(2) . .
N3 C25 H25A 118.5 . .
C24 C25 H25A 118.5 . .
N3 C26 C27 123.0(2) . .
N3 C26 H26A 118.5 . .
C27 C26 H26A 118.5 . .
C26 C27 C23 120.5(2) . .
C26 C27 H27A 119.7 . .
C23 C27 H27A 119.7 . .

loop_
_geom_bond_atom_site_label_1
_geom_bond_atom_site_label_2
_geom_bond_distance
_geom_bond_site_symmetry_2
Cu1 O1 1.9506(12) .
Cu1 O4 1.9930(13) 6
Cu1 N2 2.0322(17) .
Cu1 N3 2.0381(17) 8_546
Cu1 O2 2.2056(13) 7_546
O1 C7 1.273(2) .
O2 C7 1.227(2) .
O2 Cu1 2.2056(13) 7_546
O3 C8 1.238(2) .
O4 C8 1.270(2) .
O4 Cu1 1.9930(13) 6_556
O5 C15 1.229(3) .
O6 C15 1.224(3) .
N1 C10 1.345(3) .
N1 C14 1.334(3) .
N1 C9 1.495(3) .
N2 C16 1.336(3) .
N2 C20 1.332(3) .
N3 C26 1.339(3) .
N3 C25 1.341(3) .
N3 Cu1 2.0381(17) 8_445
C1 C6 1.388(2) .
C1 C2 1.390(3) .
C1 C7 1.508(2) .
C2 C3 1.389(3) .
C2 H2A 0.9300 .
C3 C4 1.390(3) .
C3 C9 1.510(2) .
C4 C5 1.390(3) .
C4 H4A 0.9300 .
C5 C6 1.393(3) .
C5 C8 1.498(3) .
C6 H6A 0.9300 .
C9 H9A 0.9700 .
C9 H9B 0.9700 .
C10 C11 1.371(3) .
C10 H10A 0.9300 .
C11 C12 1.387(3) .
C11 C15 1.518(3) .
C12 C13 1.373(4) .
C12 H12A 0.9300 .
C13 C14 1.369(4) .
C13 H13A 0.9300 .
C14 H14A 0.9300 .
C16 C17 1.371(3) .
C16 H16A 0.9300 .
C17 C18 1.372(4) .
C17 H17A 0.9300 .
C18 C19 1.391(4) .
C18 C21 1.507(4) .
C19 C20 1.376(3) .
C19 H19A 0.9300 .
C20 H20A 0.9300 .
C21 C22 1.466(4) .
C21 H21A 0.9700 .
C21 H21B 0.9700 .
C22 C23 1.501(3) .
C22 H22A 0.9700 .
C22 H22B 0.9700 .
C23 C24 1.383(4) .
C23 C27 1.384(4) .
C24 C25 1.372(3) .
C24 H24A 0.9300 .
C25 H25A 0.9300 .
C26 C27 1.370(3) .
C26 H26A 0.9300 .
C27 H27A 0.9300 .

loop_
_platon_squeeze_void_nr
_platon_squeeze_void_average_x
_platon_squeeze_void_average_y
_platon_squeeze_void_average_z
_platon_squeeze_void_volume
_platon_squeeze_void_count_electrons
1 0.000 0.000 -0.006 983.9 322.9
2 0.500 0.500 0.755 984.0 322.9
